data_7211321
loop_
_publ_author_name
'Mitchell, Lorna J.'
'Lewis, William'
'Moody, Christopher J.'

_publ_section_title
;
 Solar photochemistry: optimisation of the photo Friedel--Crafts acylation
 of naphthoquinones
;
_journal_issue 10
_journal_name_full 'Green Chemistry'
_journal_page_first 2830
_journal_paper_doi 10.1039/c3gc41477a
_journal_volume 15
_journal_year 2013
_chemical_formula_moiety 'C15 H16 O4'
_chemical_formula_sum 'C15 H16 O4'
_chemical_formula_weight 260.28
_chemical_name_systematic
;
 ?
;
_space_group_crystal_system orthorhombic
_space_group_IT_number 61
_space_group_name_Hall '-P 2ac 2ab'
_space_group_name_H-M_alt 'P b c a'
_symmetry_space_group_name_Hall '-P 2ac 2ab'
_symmetry_space_group_name_H-M 'P b c a'
_atom_sites_solution_hydrogens mixed
_atom_sites_solution_primary iterative
_atom_sites_solution_secondary difmap
_audit_creation_date 2013-07-04
_audit_creation_method
;
  Olex2 1.2
  (compiled Apr 23 2013 17:59:47, GUI svn.r4466)
;
_cell_angle_alpha 90
_cell_angle_beta 90
_cell_angle_gamma 90
_cell_formula_units_Z 8
_cell_length_a 12.8287(3)
_cell_length_b 7.9789(3)
_cell_length_c 24.2643(9)
_cell_measurement_reflns_used 5510
_cell_measurement_temperature 120(2)
_cell_measurement_theta_max 74.2240
_cell_measurement_theta_min 3.6340
_cell_volume 2483.67(14)
_computing_cell_refinement
;
CrysAlisPro, Agilent Technologies,
Version 1.171.36.28a (release 18-03-2013 CrysAlis171 .NET)
(compiled Mar 18 2013,11:47:30)
;
_computing_data_collection
;
CrysAlisPro, Agilent Technologies,
Version 1.171.36.28a (release 18-03-2013 CrysAlis171 .NET)
(compiled Mar 18 2013,11:47:30)
;
_computing_data_reduction
;
CrysAlisPro, Agilent Technologies,
Version 1.171.36.28a (release 18-03-2013 CrysAlis171 .NET)
(compiled Mar 18 2013,11:47:30)
;
_computing_molecular_graphics
;
O. V. Dolomanov, L. J. Bourhis, R. J. Gildea, J. A. K. Howard and H. Puschmann,
OLEX2: a complete structure solution, refinement and analysis program.
J. Appl. Cryst. (2009). 42, 339-341.
;
_computing_publication_material
;
O. V. Dolomanov, L. J. Bourhis, R. J. Gildea, J. A. K. Howard and H. Puschmann,
OLEX2: a complete structure solution, refinement and analysis program.
J. Appl. Cryst. (2009). 42, 339-341.
;
_computing_structure_refinement
;
SHELXL, G.M. Sheldrick, Acta Cryst.
(2008). A64, 112-122
;
_computing_structure_solution
;
olex2.solve (L.J. Bourhis, O.V. Dolomanov, R.J. Gildea, J.A.K. Howard,
H. Puschmann, in preparation, 2011)
;
_diffrn_ambient_temperature 120(2)
_diffrn_detector 'CCD area detector'
_diffrn_detector_area_resol_mean 10.6296
_diffrn_detector_type 'Agilent Diffraction Atlas detector'
_diffrn_measured_fraction_theta_full 0.9961
_diffrn_measured_fraction_theta_max 0.9822
_diffrn_measurement_details
;
  1 omega  -46.00   28.00   1.0000   80.0000
omega____ theta____ kappa____ phi______ frames
    -      -38.5000   38.0000    0.0000 74

  2 omega   18.00  105.00   1.0000   80.0000
omega____ theta____ kappa____ phi______ frames
    -       40.2573   57.0000  120.0000 87

  3 omega   30.00   75.00   1.0000  320.0000
omega____ theta____ kappa____ phi______ frames
    -      103.2526  -30.0000   90.0000 45

  4 omega   66.00  109.00   1.0000  320.0000
omega____ theta____ kappa____ phi______ frames
    -      103.2526  -94.0000  -60.0000 43

  5 omega   82.00  170.00   1.0000  320.0000
omega____ theta____ kappa____ phi______ frames
    -      103.2526   45.0000    0.0000 88

  6 omega   30.00   89.00   1.0000  320.0000
omega____ theta____ kappa____ phi______ frames
    -      103.2526  -30.0000 -180.0000 59

  7 omega  133.00  172.00   1.0000  320.0000
omega____ theta____ kappa____ phi______ frames
    -      103.2526   77.0000 -180.0000 39

  8 omega   10.00  112.00   1.0000   80.0000
omega____ theta____ kappa____ phi______ frames
    -       40.2573   77.0000 -120.0000 102

  9 omega  -28.00   65.00   1.0000   80.0000
omega____ theta____ kappa____ phi______ frames
    -       40.2573  -57.0000  120.0000 93

 10 omega   81.00  173.00   1.0000  320.0000
omega____ theta____ kappa____ phi______ frames
    -      103.2526   45.0000  150.0000 92

 11 omega   63.00  167.00   1.0000  320.0000
omega____ theta____ kappa____ phi______ frames
    -      103.2526   15.0000  -90.0000 104

 12 omega   23.00  109.00   1.0000  320.0000
omega____ theta____ kappa____ phi______ frames
    -      103.2526  -94.0000  120.0000 86
;
_diffrn_measurement_device '\k-geometry diffractometer'
_diffrn_measurement_device_type 'GV1000, Atlas'
_diffrn_measurement_method '\w scans'
_diffrn_orient_matrix_UB_11 -0.0989630000
_diffrn_orient_matrix_UB_12 -0.1015532000
_diffrn_orient_matrix_UB_13 -0.0133929000
_diffrn_orient_matrix_UB_21 0.0267683000
_diffrn_orient_matrix_UB_22 0.0080701000
_diffrn_orient_matrix_UB_23 -0.0618470000
_diffrn_orient_matrix_UB_31 0.0625415000
_diffrn_orient_matrix_UB_32 -0.1639833000
_diffrn_orient_matrix_UB_33 0.0052578000
_diffrn_radiation_collimation 'focusing mirrors'
_diffrn_radiation_monochromator mirror
_diffrn_radiation_probe x-ray
_diffrn_radiation_type 'Cu K\a'
_diffrn_radiation_wavelength 1.5418
_diffrn_radiation_xray_symbol K-L~2,3~
_diffrn_reflns_av_R_equivalents 0.0371
_diffrn_reflns_av_unetI/netI 0.0241
_diffrn_reflns_Laue_measured_fraction_full 0.996
_diffrn_reflns_Laue_measured_fraction_max 0.982
_diffrn_reflns_limit_h_max 15
_diffrn_reflns_limit_h_min -15
_diffrn_reflns_limit_k_max 8
_diffrn_reflns_limit_k_min -9
_diffrn_reflns_limit_l_max 29
_diffrn_reflns_limit_l_min -30
_diffrn_reflns_number 13106
_diffrn_reflns_point_group_measured_fraction_full 0.996
_diffrn_reflns_point_group_measured_fraction_max 0.982
_diffrn_reflns_theta_full 67.684
_diffrn_reflns_theta_max 74.782
_diffrn_reflns_theta_min 3.643
_diffrn_source 'microfocus sealed tube'
_diffrn_source_target Cu
_diffrn_source_type 'Agilent Diffraction microfocus tube'
_exptl_absorpt_coefficient_mu 0.829
_exptl_absorpt_correction_T_max 1.018
_exptl_absorpt_correction_T_min 0.931
_exptl_absorpt_correction_type gaussian
_exptl_absorpt_process_details
;
CrysAlisPro, Agilent Technologies,
Version 1.171.36.28a (release 18-03-2013 CrysAlis171 .NET)
(compiled Mar 18 2013,11:47:30)
Numerical absorption correction based on gaussian integration over
            a multifaceted crystal model
;
_exptl_crystal_colour 'clear colourless'
_exptl_crystal_colour_lustre clear
_exptl_crystal_colour_primary colourless
_exptl_crystal_density_diffrn 1.392
_exptl_crystal_description plate
_exptl_crystal_F_000 1104
_exptl_crystal_size_max 0.1243
_exptl_crystal_size_mid 0.0791
_exptl_crystal_size_min 0.0316
_refine_diff_density_max 0.224
_refine_diff_density_min -0.271
_refine_diff_density_rms 0.049
_refine_ls_extinction_method none
_refine_ls_goodness_of_fit_ref 1.032
_refine_ls_hydrogen_treatment mixed
_refine_ls_matrix_type full
_refine_ls_number_parameters 180
_refine_ls_number_reflns 2494
_refine_ls_number_restraints 0
_refine_ls_restrained_S_all 1.032
_refine_ls_R_factor_all 0.0525
_refine_ls_R_factor_gt 0.0438
_refine_ls_shift/su_max 0.000
_refine_ls_shift/su_mean 0.000
_refine_ls_structure_factor_coef Fsqd
_refine_ls_weighting_details
;
 w=1/[\s^2^(Fo^2^)+(0.0636P)^2^+1.0941P]
 where P=(Fo^2^+2Fc^2^)/3
;
_refine_ls_weighting_scheme calc
_refine_ls_wR_factor_gt 0.1128
_refine_ls_wR_factor_ref 0.1191
_reflns_Friedel_coverage 0.000
_reflns_number_gt 2126
_reflns_number_total 2494
_reflns_threshold_expression 'I > 2\s(I)'
_cod_data_source_file c3gc41477a.txt
_cod_data_source_block lmcjmm
_cod_original_cell_volume 2483.67(15)
_cod_database_code 7211321
_nottingham_internal_coll_name LMCJMM
_nottingham_internal_coll_number 12611
_nottingham_internal_coll_client LM/CJM
_nottingham_internal_coll_type custom
_nottingham_internal_coll_frame_time '80 and 320s'
_nottingham_internal_coll_frame_width 1
_nottingham_internal_coll_frame_method '\w scans'
_nottingham_internal_coll_user WL
_nottingham_internal_coll_date 28/6/2013
_nottingham_internal_coll_location NOTTS
_nottingham_internal_process_user WL
_nottingham_internal_process_date 1/7/2013
_nottingham_internal_solution_user WL
_nottingham_internal_solution_date 1/7/2013
_nottingham_internal_refinement_user WL
_nottingham_internal_refinement_date 1/7/2013
_nottingham_internal_validation_user WL
_nottingham_internal_validation_date 4/7/2013
_nottingham_internal_archive_date 4/7/2013
_chemical_oxdiff_formula 'C15 H16 O4'
_chemical_oxdiff_usercomment 'LMCJMM #12611 IN FOMBLIN FIML ON MICROMOUNT FOR LM/CJM'
_reflns_odcompleteness_completeness 99.61
_reflns_odcompleteness_iscentric 1
_reflns_odcompleteness_theta 67.13
_olex2_refinement_description
;
1. Fixed Uiso
 At 1.2 times of:
  All C(H) groups, All C(H,H) groups
 At 1.5 times of:
  All C(H,H,H) groups, All C(H,H,H,H) groups, All O(H) groups
2.a Secondary CH2 refined with riding coordinates:
 C12(H12A,H12B), C13(H13A,H13B)
2.b Aromatic/amide H refined with riding coordinates:
 C3(H3), C8(H8), C7(H7), C5(H5)
2.c Idealised Me refined as rotating group:
 C17(H17A,H17B,H17C), C14(H14A,H14B,H14C)
;
_shelx_space_group_comment
;
The symmetry employed for this shelxl refinement is uniquely defined
by the following loop, which should always be used as a source of
symmetry information in preference to the above space-group names.
They are only intended as comments.
;
_shelxl_version_number 2013-2

loop_
_space_group_symop_operation_xyz
'x, y, z'
'-x+1/2, -y, z+1/2'
'x+1/2, -y+1/2, -z'
'-x, y+1/2, -z+1/2'
'-x, -y, -z'
'x-1/2, y, -z-1/2'
'-x-1/2, y-1/2, z'
'x, -y-1/2, z-1/2'

loop_
_atom_site_label
_atom_site_type_symbol
_atom_site_fract_x
_atom_site_fract_y
_atom_site_fract_z
_atom_site_U_iso_or_equiv
_atom_site_adp_type
_atom_site_occupancy
_atom_site_site_symmetry_order
_atom_site_calc_flag
_atom_site_refinement_flags_posn
_atom_site_refinement_flags_adp
O16 O 0.67725(8) 0.76409(15) 0.25196(5) 0.0262(3) Uani 1 1 d . .
O9 O 0.90276(8) 0.41491(15) 0.05269(5) 0.0266(3) Uani 1 1 d . .
H9 H 0.9078(17) 0.357(3) 0.0221(10) 0.040 Uiso 1 1 d . U
O11 O 0.85646(8) 0.24904(15) -0.03394(5) 0.0261(3) Uani 1 1 d . .
O15 O 0.48170(8) 0.46262(15) 0.09914(5) 0.0251(3) Uani 1 1 d . .
C8A C 0.76583(11) 0.5102(2) 0.10977(6) 0.0206(3) Uani 1 1 d . .
C3 C 0.61745(11) 0.3702(2) 0.03803(6) 0.0215(3) Uani 1 1 d . .
H3 H 0.5673 0.3237 0.0136 0.026 Uiso 1 1 calc R U
C1 C 0.79890(11) 0.4243(2) 0.06140(6) 0.0214(3) Uani 1 1 d . .
C2 C 0.72617(11) 0.3548(2) 0.02517(6) 0.0210(3) Uani 1 1 d . .
C4 C 0.58477(10) 0.4500(2) 0.08440(6) 0.0212(3) Uani 1 1 d . .
C4A C 0.65770(10) 0.52515(19) 0.12140(6) 0.0201(3) Uani 1 1 d . .
C10 C 0.76079(11) 0.2656(2) -0.02394(6) 0.0220(3) Uani 1 1 d . .
C8 C 0.83859(11) 0.5810(2) 0.14698(7) 0.0240(3) Uani 1 1 d . .
H8 H 0.9111 0.5721 0.1395 0.029 Uiso 1 1 calc R U
C7 C 0.80599(11) 0.6616(2) 0.19327(7) 0.0242(3) Uani 1 1 d . .
H7 H 0.8558 0.7071 0.2181 0.029 Uiso 1 1 calc R U
C12 C 0.68161(11) 0.1946(2) -0.06330(6) 0.0230(3) Uani 1 1 d . .
H12A H 0.6303 0.2832 -0.0722 0.028 Uiso 1 1 calc R U
H12B H 0.6436 0.1029 -0.0445 0.028 Uiso 1 1 calc R U
C5 C 0.62491(11) 0.6106(2) 0.16948(6) 0.0218(3) Uani 1 1 d . .
H5 H 0.5527 0.6215 0.1775 0.026 Uiso 1 1 calc R U
C6 C 0.69810(11) 0.6781(2) 0.20470(6) 0.0220(3) Uani 1 1 d . .
C13 C 0.72672(11) 0.1271(2) -0.11684(7) 0.0257(4) Uani 1 1 d . .
H13A H 0.7737 0.0318 -0.1087 0.031 Uiso 1 1 calc R U
H13B H 0.7683 0.2158 -0.1350 0.031 Uiso 1 1 calc R U
C17 C 0.57050(12) 0.7921(2) 0.26512(7) 0.0291(4) Uani 1 1 d . .
H17A H 0.5379 0.8588 0.2359 0.044 Uiso 1 1 calc R U
H17B H 0.5656 0.8526 0.3002 0.044 Uiso 1 1 calc R U
H17C H 0.5345 0.6842 0.2683 0.044 Uiso 1 1 calc R U
C14 C 0.64057(13) 0.0693(3) -0.15560(8) 0.0366(4) Uani 1 1 d . .
H14A H 0.6714 0.0302 -0.1903 0.055 Uiso 1 1 calc R U
H14B H 0.5932 0.1629 -0.1631 0.055 Uiso 1 1 calc R U
H14C H 0.6016 -0.0226 -0.1384 0.055 Uiso 1 1 calc R U
H15 H 0.444(2) 0.397(3) 0.0777(10) 0.055 Uiso 1 1 d . U

loop_
_atom_site_aniso_label
_atom_site_aniso_U_11
_atom_site_aniso_U_22
_atom_site_aniso_U_33
_atom_site_aniso_U_23
_atom_site_aniso_U_13
_atom_site_aniso_U_12
O16 0.0193(5) 0.0331(6) 0.0264(5) -0.0041(5) -0.0010(4) -0.0002(4)
O9 0.0131(5) 0.0344(7) 0.0322(6) -0.0058(5) 0.0010(4) 0.0013(4)
O11 0.0154(5) 0.0311(6) 0.0318(6) -0.0048(5) 0.0018(4) 0.0022(4)
O15 0.0122(5) 0.0330(6) 0.0300(6) -0.0061(5) 0.0011(4) -0.0009(4)
C8A 0.0161(7) 0.0206(8) 0.0250(7) 0.0031(6) -0.0005(5) 0.0006(5)
C3 0.0155(7) 0.0229(7) 0.0260(7) 0.0002(6) -0.0016(5) -0.0001(5)
C1 0.0139(6) 0.0229(8) 0.0274(7) 0.0034(7) 0.0003(5) 0.0013(5)
C2 0.0157(7) 0.0212(8) 0.0262(7) 0.0014(6) 0.0002(5) 0.0014(5)
C4 0.0132(6) 0.0233(7) 0.0270(7) 0.0035(6) 0.0005(5) 0.0008(5)
C4A 0.0165(7) 0.0192(7) 0.0246(7) 0.0045(6) -0.0006(5) 0.0002(5)
C10 0.0168(7) 0.0219(8) 0.0274(7) 0.0031(7) 0.0002(5) 0.0022(6)
C8 0.0150(6) 0.0268(8) 0.0301(8) 0.0032(7) -0.0017(5) -0.0004(6)
C7 0.0188(7) 0.0268(8) 0.0269(7) 0.0007(7) -0.0033(6) -0.0015(6)
C12 0.0166(6) 0.0250(8) 0.0275(7) -0.0011(7) -0.0008(5) 0.0019(6)
C5 0.0151(6) 0.0233(8) 0.0269(7) 0.0030(7) 0.0009(5) 0.0007(5)
C6 0.0204(7) 0.0222(8) 0.0235(7) 0.0020(6) -0.0002(5) -0.0003(6)
C13 0.0190(7) 0.0285(9) 0.0296(8) -0.0033(7) 0.0001(6) 0.0010(6)
C17 0.0222(8) 0.0366(9) 0.0285(8) -0.0043(8) 0.0003(6) 0.0062(7)
C14 0.0249(8) 0.0496(12) 0.0354(9) -0.0130(9) -0.0047(7) 0.0057(7)

loop_
_atom_type_symbol
_atom_type_description
_atom_type_scat_dispersion_real
_atom_type_scat_dispersion_imag
_atom_type_scat_source
C C 0.0181 0.0091 'International Tables Vol C Tables 4.2.6.8 and 6.1.1.4'
H H 0.0000 0.0000 'International Tables Vol C Tables 4.2.6.8 and 6.1.1.4'
O O 0.0492 0.0322 'International Tables Vol C Tables 4.2.6.8 and 6.1.1.4'

loop_
_exptl_crystal_face_index_h
_exptl_crystal_face_index_k
_exptl_crystal_face_index_l
_exptl_crystal_face_perp_dist
_exptl_oxdiff_crystal_face_indexfrac_h
_exptl_oxdiff_crystal_face_indexfrac_k
_exptl_oxdiff_crystal_face_indexfrac_l
_exptl_oxdiff_crystal_face_x
_exptl_oxdiff_crystal_face_y
_exptl_oxdiff_crystal_face_z
3 -5 2 0.0572 2.9994 -5.0056 2.0516 0.1840 -0.0870 1.0192
8 -2 0 0.0364 7.9999 -2.0098 0.0327 -0.5880 0.1959 0.8301
8 1 -2 0.0410 8.0003 0.9911 -1.9952 -0.8657 0.3456 0.3273
-1 5 -2 0.0433 -0.9994 5.0035 -2.0480 -0.3818 0.1403 -0.8938
-7 3 0 0.0337 -6.9998 3.0095 -0.0401 0.3876 -0.1606 -0.9315
-1 0 -16 0.0248 -0.9989 -0.0086 -16.0053 0.3141 0.9631 -0.1452
1 0 16 0.0068 0.9989 0.0086 16.0053 -0.3141 -0.9631 0.1452
3 -4 -9 0.0476 3.0003 -4.0115 -8.9600 0.2305 0.6021 0.7983
-7 -3 2 0.0526 -7.0005 -2.9936 2.0153 0.9698 -0.3362 0.0637
3 0 -15 0.0281 3.0011 -0.0122 -14.9979 -0.0949 1.0078 0.1108

loop_
_geom_angle_atom_site_label_1
_geom_angle_atom_site_label_2
_geom_angle_atom_site_label_3
_geom_angle
C6 O16 C17 117.17(12)
C1 O9 H9 103.5(15)
C4 O15 H15 109.3(16)
C4A C8A C1 119.68(13)
C8 C8A C1 121.41(13)
C8 C8A C4A 118.91(14)
C2 C3 H3 119.3
C4 C3 H3 119.3
C4 C3 C2 121.34(14)
O9 C1 C8A 116.71(13)
O9 C1 C2 122.57(14)
C2 C1 C8A 120.72(13)
C3 C2 C10 121.07(13)
C1 C2 C3 118.60(14)
C1 C2 C10 120.32(13)
O15 C4 C4A 115.85(13)
C3 C4 O15 123.15(13)
C3 C4 C4A 120.99(13)
C8A C4A C4 118.64(14)
C5 C4A C8A 119.64(13)
C5 C4A C4 121.71(13)
O11 C10 C2 120.42(14)
O11 C10 C12 119.77(14)
C2 C10 C12 119.81(12)
C8A C8 H8 119.6
C7 C8 C8A 120.82(13)
C7 C8 H8 119.6
C8 C7 H7 119.8
C8 C7 C6 120.37(14)
C6 C7 H7 119.8
C10 C12 H12A 108.6
C10 C12 H12B 108.6
C10 C12 C13 114.75(12)
H12A C12 H12B 107.6
C13 C12 H12A 108.6
C13 C12 H12B 108.6
C4A C5 H5 120.1
C6 C5 C4A 119.77(13)
C6 C5 H5 120.1
O16 C6 C7 113.76(13)
O16 C6 C5 125.75(13)
C5 C6 C7 120.49(14)
C12 C13 H13A 109.4
C12 C13 H13B 109.4
C12 C13 C14 111.02(12)
H13A C13 H13B 108.0
C14 C13 H13A 109.4
C14 C13 H13B 109.4
O16 C17 H17A 109.5
O16 C17 H17B 109.5
O16 C17 H17C 109.5
H17A C17 H17B 109.5
H17A C17 H17C 109.5
H17B C17 H17C 109.5
C13 C14 H14A 109.5
C13 C14 H14B 109.5
C13 C14 H14C 109.5
H14A C14 H14B 109.5
H14A C14 H14C 109.5
H14B C14 H14C 109.5

loop_
_geom_bond_atom_site_label_1
_geom_bond_atom_site_label_2
_geom_bond_distance
O16 C6 1.3629(19)
O16 C17 1.4239(18)
O9 H9 0.88(2)
O9 C1 1.3511(17)
O11 C10 1.2580(18)
O15 C4 1.3734(16)
O15 H15 0.88(3)
C8A C1 1.424(2)
C8A C4A 1.4205(18)
C8A C8 1.416(2)
C3 H3 0.9500
C3 C2 1.4344(19)
C3 C4 1.359(2)
C1 C2 1.397(2)
C2 C10 1.457(2)
C4 C4A 1.429(2)
C4A C5 1.415(2)
C10 C12 1.505(2)
C8 H8 0.9500
C8 C7 1.360(2)
C7 H7 0.9500
C7 C6 1.418(2)
C12 H12A 0.9900
C12 H12B 0.9900
C12 C13 1.521(2)
C5 H5 0.9500
C5 C6 1.379(2)
C13 H13A 0.9900
C13 H13B 0.9900
C13 C14 1.523(2)
C17 H17A 0.9800
C17 H17B 0.9800
C17 H17C 0.9800
C14 H14A 0.9800
C14 H14B 0.9800
C14 H14C 0.9800

loop_
_geom_hbond_atom_site_label_D
_geom_hbond_atom_site_label_H
_geom_hbond_atom_site_label_A
_geom_hbond_distance_DH
_geom_hbond_distance_HA
_geom_hbond_distance_DA
_geom_hbond_angle_DHA
_geom_hbond_site_symmetry_A
O9 H9 O11 0.88(2) 1.74(2) 2.5540(16) 154(2) .
O15 H15 O11 0.88(3) 1.94(3) 2.8171(16) 177(2) 3_455

loop_
_geom_torsion_atom_site_label_1
_geom_torsion_atom_site_label_2
_geom_torsion_atom_site_label_3
_geom_torsion_atom_site_label_4
_geom_torsion
O9 C1 C2 C3 179.64(14)
O9 C1 C2 C10 0.9(2)
O11 C10 C12 C13 -7.8(2)
O15 C4 C4A C8A 177.32(14)
O15 C4 C4A C5 -1.5(2)
C8A C1 C2 C3 -0.7(2)
C8A C1 C2 C10 -179.37(14)
C8A C4A C5 C6 -0.2(2)
C8A C8 C7 C6 -0.8(2)
C3 C2 C10 O11 -178.04(14)
C3 C2 C10 C12 2.7(2)
C3 C4 C4A C8A -2.1(2)
C3 C4 C4A C5 179.14(15)
C1 C8A C4A C4 1.2(2)
C1 C8A C4A C5 -179.96(14)
C1 C8A C8 C7 -179.49(15)
C1 C2 C10 O11 0.6(2)
C1 C2 C10 C12 -178.66(14)
C2 C3 C4 O15 -177.78(14)
C2 C3 C4 C4A 1.6(2)
C2 C10 C12 C13 171.51(14)
C4 C3 C2 C1 -0.2(2)
C4 C3 C2 C10 178.53(15)
C4 C4A C5 C6 178.53(14)
C4A C8A C1 O9 179.83(14)
C4A C8A C1 C2 0.1(2)
C4A C8A C8 C7 0.2(2)
C4A C5 C6 O16 179.50(14)
C4A C5 C6 C7 -0.3(2)
C10 C12 C13 C14 -176.03(15)
C8 C8A C1 O9 -0.4(2)
C8 C8A C1 C2 179.84(15)
C8 C8A C4A C4 -178.51(14)
C8 C8A C4A C5 0.3(2)
C8 C7 C6 O16 -178.96(14)
C8 C7 C6 C5 0.9(2)
C17 O16 C6 C7 177.44(14)
C17 O16 C6 C5 -2.4(2)
